data_7230199
loop_
_publ_author_name
'Torubaev, Yury V.'
'Skabitskiy, Ivan V.'
'Rusina, Polina'
'Pasynskii, Alexander A.'
'Rai, Dhirendra K.'
'Singh, Ajeet'

_publ_section_title
;
 Organometallic halogen bond acceptors: directionality, hybrid cocrystal
 precipitation, and blueshifted CO ligand vibrational band
;
_journal_issue 16
_journal_name_full CrystEngComm
_journal_page_first 2258
_journal_paper_doi 10.1039/C7CE02185B
_journal_volume 20
_journal_year 2018
_chemical_formula_moiety '0.5(C24 H20 Fe2 O2 S2), 0.5(C6 F4 I2)'
_chemical_formula_sum 'C15 H10 F2 Fe I O S'
_chemical_formula_weight 459.04
_chemical_name_systematic 'Di-m-phenylthio-bis(cyclopentadienyl carbonyl iron)'
_space_group_crystal_system triclinic
_space_group_IT_number 2
_space_group_name_Hall '-P 1'
_space_group_name_H-M_alt 'P -1'
_symmetry_space_group_name_Hall '-P 1'
_symmetry_space_group_name_H-M 'P -1'
_atom_sites_solution_hydrogens geom
_atom_sites_solution_primary direct
_audit_creation_date 2017-07-04
_audit_creation_method
;
Olex2 1.2
(compiled 2017.03.28 svn.r3405 for OlexSys, GUI svn.r5337)
;
_audit_update_record
;
2017-11-26 deposited with the CCDC.
2018-02-28 downloaded from the CCDC.
;
_cell_angle_alpha 83.6840(10)
_cell_angle_beta 77.2140(10)
_cell_angle_gamma 63.1560(10)
_cell_formula_units_Z 4
_cell_length_a 10.6870(6)
_cell_length_b 11.1135(7)
_cell_length_c 14.7255(9)
_cell_measurement_reflns_used 3860
_cell_measurement_temperature 150
_cell_measurement_theta_max 27.75
_cell_measurement_theta_min 2.36
_cell_volume 1521.68(16)
_computing_cell_refinement 'SAINT v7.60A (Bruker, 2009)'
_computing_data_reduction 'SAINT v7.60A (Bruker, 2009)'
_computing_molecular_graphics 'Olex2 (Dolomanov et al., 2009)'
_computing_publication_material 'Olex2 (Dolomanov et al., 2009)'
_computing_structure_refinement 'ShelXL (Sheldrick, 2015)'
_computing_structure_solution 'XS (Sheldrick, 2008)'
_diffrn_ambient_temperature 150
_diffrn_measured_fraction_theta_full 0.996
_diffrn_measured_fraction_theta_max 0.994
_diffrn_measurement_device_type 'Bruker APEX-II CCD'
_diffrn_measurement_method '\f and \w scans'
_diffrn_radiation_monochromator graphite
_diffrn_radiation_type MoK\a
_diffrn_radiation_wavelength 0.71073
_diffrn_reflns_av_R_equivalents 0.0366
_diffrn_reflns_av_unetI/netI 0.0601
_diffrn_reflns_Laue_measured_fraction_full 0.996
_diffrn_reflns_Laue_measured_fraction_max 0.994
_diffrn_reflns_limit_h_max 14
_diffrn_reflns_limit_h_min -14
_diffrn_reflns_limit_k_max 15
_diffrn_reflns_limit_k_min -15
_diffrn_reflns_limit_l_max 20
_diffrn_reflns_limit_l_min -19
_diffrn_reflns_number 17001
_diffrn_reflns_point_group_measured_fraction_full 0.996
_diffrn_reflns_point_group_measured_fraction_max 0.994
_diffrn_reflns_theta_full 25.242
_diffrn_reflns_theta_max 29.000
_diffrn_reflns_theta_min 2.240
_diffrn_standards_number 0
_exptl_absorpt_coefficient_mu 3.172
_exptl_absorpt_correction_T_max 0.7461
_exptl_absorpt_correction_T_min 0.6249
_exptl_absorpt_correction_type multi-scan
_exptl_absorpt_process_details
;
SADABS-2008/1 (Bruker,2008) was used for absorption correction.
wR2(int) was 0.0627 before and 0.0401 after correction.
The Ratio of minimum to maximum transmission is 0.8376.
The \l/2 correction factor is Not present.
;
_exptl_crystal_colour 'brownish yellow'
_exptl_crystal_colour_modifier brownish
_exptl_crystal_colour_primary yellow
_exptl_crystal_density_diffrn 2.004
_exptl_crystal_density_method 'not measured'
_exptl_crystal_description prism
_exptl_crystal_F_000 884
_exptl_crystal_size_max 0.5
_exptl_crystal_size_mid 0.2
_exptl_crystal_size_min 0.2
_refine_diff_density_max 0.872
_refine_diff_density_min -1.181
_refine_diff_density_rms 0.129
_refine_ls_extinction_method none
_refine_ls_goodness_of_fit_ref 0.996
_refine_ls_hydrogen_treatment constr
_refine_ls_matrix_type full
_refine_ls_number_parameters 379
_refine_ls_number_reflns 8058
_refine_ls_number_restraints 0
_refine_ls_restrained_S_all 0.996
_refine_ls_R_factor_all 0.0619
_refine_ls_R_factor_gt 0.0370
_refine_ls_shift/su_max 0.002
_refine_ls_shift/su_mean 0.000
_refine_ls_structure_factor_coef Fsqd
_refine_ls_weighting_details 'w=1/[\s^2^(Fo^2^)+(0.0263P)^2^] where P=(Fo^2^+2Fc^2^)/3'
_refine_ls_weighting_scheme calc
_refine_ls_wR_factor_gt 0.0651
_refine_ls_wR_factor_ref 0.0731
_reflns_Friedel_coverage 0.000
_reflns_number_gt 5922
_reflns_number_total 8058
_reflns_threshold_expression 'I > 2\s(I)'
_cod_data_source_file c7ce02185b2.cif
_cod_data_source_block 1
_cod_depositor_comments 'Adding full bibliography for 7230199--7230205.cif.'
_cod_database_code 7230199
_shelx_shelxl_version_number 2016/6
_shelx_space_group_comment
;
The symmetry employed for this shelxl refinement is uniquely defined
by the following loop, which should always be used as a source of
symmetry information in preference to the above space-group names.
They are only intended as comments.
;
_olex2_refinement_description
;
1. Fixed Uiso
 At 1.2 times of:
  All C(H) groups
2.a Ternary CH refined with riding coordinates:
 C3(H3), C4(H4), C5(H5), C6(H6), C7(H7), C8(H8), C9(H9), C10(H10), C11(H11),
 C12(H12)
2.b Aromatic/amide H refined with riding coordinates:
 C12A(H12A), C13(H13), C14(H14), C15(H15), C16(H16), C18(H18), C19(H19),
 C20(H20), C21(H21), C22(H22)
;
_olex2_submission_special_instructions 'No special instructions were received'
_publcif_funding_html
;
;

loop_
_space_group_symop_operation_xyz
'x, y, z'
'-x, -y, -z'

loop_
_atom_site_label
_atom_site_type_symbol
_atom_site_fract_x
_atom_site_fract_y
_atom_site_fract_z
_atom_site_U_iso_or_equiv
_atom_site_adp_type
_atom_site_occupancy
_atom_site_site_symmetry_order
_atom_site_calc_flag
_atom_site_refinement_flags_posn
Fe1 Fe 1.41973(5) 0.41393(5) 0.21576(3) 0.01430(11) Uani 1 1 d .
Fe2 Fe 1.38910(5) 0.11900(5) 0.21674(3) 0.01742(11) Uani 1 1 d .
S1 S 1.25207(9) 0.33507(9) 0.26775(6) 0.01658(18) Uani 1 1 d .
S2 S 1.56057(9) 0.18940(9) 0.20224(6) 0.01530(18) Uani 1 1 d .
O1 O 1.3615(3) 0.4560(3) 0.02846(18) 0.0257(6) Uani 1 1 d .
O2 O 1.3717(3) 0.1740(3) 0.02114(18) 0.0249(6) Uani 1 1 d .
C1 C 1.3858(4) 0.4373(3) 0.1024(2) 0.0162(7) Uani 1 1 d .
C2 C 1.3760(4) 0.1545(3) 0.0991(3) 0.0175(7) Uani 1 1 d .
C3 C 1.5042(4) 0.5547(4) 0.2009(3) 0.0215(8) Uani 1 1 d .
H3 H 1.549292 0.582045 0.142262 0.026 Uiso 1 1 calc R
C4 C 1.5741(4) 0.4492(4) 0.2598(3) 0.0237(8) Uani 1 1 d .
H4 H 1.676905 0.389601 0.249386 0.028 Uiso 1 1 calc R
C5 C 1.4713(4) 0.4446(4) 0.3380(3) 0.0215(8) Uani 1 1 d .
H5 H 1.490383 0.382193 0.391268 0.026 Uiso 1 1 calc R
C6 C 1.3372(4) 0.5498(4) 0.3268(2) 0.0217(8) Uani 1 1 d .
H6 H 1.246505 0.572158 0.370757 0.026 Uiso 1 1 calc R
C7 C 1.3556(4) 0.6165(4) 0.2420(3) 0.0223(8) Uani 1 1 d .
H7 H 1.280724 0.694475 0.216963 0.027 Uiso 1 1 calc R
C8 C 1.4124(5) 0.0132(4) 0.3439(3) 0.0299(9) Uani 1 1 d .
H8 H 1.432479 0.039855 0.398310 0.036 Uiso 1 1 calc R
C9 C 1.2761(4) 0.0475(4) 0.3260(3) 0.0277(9) Uani 1 1 d .
H9 H 1.184583 0.102806 0.365755 0.033 Uiso 1 1 calc R
C10 C 1.2937(5) -0.0127(4) 0.2422(3) 0.0350(11) Uani 1 1 d .
H10 H 1.217468 -0.008631 0.213489 0.042 Uiso 1 1 calc R
C11 C 1.4437(6) -0.0858(4) 0.2092(3) 0.0437(13) Uani 1 1 d .
H11 H 1.489265 -0.140731 0.152910 0.052 Uiso 1 1 calc R
C12 C 1.5136(5) -0.0689(4) 0.2717(4) 0.0405(12) Uani 1 1 d .
H12 H 1.617506 -0.109275 0.266596 0.049 Uiso 1 1 calc R
C12A C 1.0436(4) 0.3594(5) 0.1724(3) 0.0324(10) Uani 1 1 d .
H12A H 1.079525 0.266106 0.177593 0.039 Uiso 1 1 calc R
C13 C 0.9297(4) 0.4324(6) 0.1274(3) 0.0443(13) Uani 1 1 d .
H13 H 0.891123 0.387343 0.101475 0.053 Uiso 1 1 calc R
C14 C 0.8735(5) 0.5700(6) 0.1207(3) 0.0484(14) Uani 1 1 d .
H14 H 0.798348 0.618429 0.089553 0.058 Uiso 1 1 calc R
C15 C 0.9300(4) 0.6359(5) 0.1610(3) 0.0460(13) Uani 1 1 d .
H15 H 0.890397 0.729581 0.158354 0.055 Uiso 1 1 calc R
C15A C 1.1042(4) 0.4253(4) 0.2099(2) 0.0209(8) Uani 1 1 d .
C16 C 1.0443(4) 0.5650(4) 0.2050(3) 0.0316(10) Uani 1 1 d .
H16 H 1.081341 0.610998 0.231466 0.038 Uiso 1 1 calc R
C17 C 1.6816(3) 0.1452(3) 0.0925(2) 0.0151(7) Uani 1 1 d .
C18 C 1.7305(4) 0.2359(4) 0.0442(2) 0.0199(8) Uani 1 1 d .
H18 H 1.695991 0.322001 0.067254 0.024 Uiso 1 1 calc R
C19 C 1.8298(4) 0.1977(4) -0.0376(3) 0.0247(8) Uani 1 1 d .
H19 H 1.861207 0.258864 -0.069984 0.030 Uiso 1 1 calc R
C20 C 1.8830(4) 0.0701(4) -0.0719(3) 0.0257(9) Uani 1 1 d .
H20 H 1.950933 0.044726 -0.126758 0.031 Uiso 1 1 calc R
C21 C 1.8354(4) -0.0199(4) -0.0249(3) 0.0271(9) Uani 1 1 d .
H21 H 1.870395 -0.105841 -0.048435 0.033 Uiso 1 1 calc R
C22 C 1.7351(4) 0.0169(4) 0.0577(3) 0.0204(8) Uani 1 1 d .
H22 H 1.703951 -0.044575 0.089631 0.025 Uiso 1 1 calc R
I1 I 0.76736(3) 1.08185(2) 0.34424(2) 0.02136(7) Uani 1 1 d .
F1 F 1.0741(2) 0.8363(2) 0.35427(15) 0.0321(6) Uani 1 1 d .
F2 F 0.7443(2) 1.2217(2) 0.53042(15) 0.0295(5) Uani 1 1 d .
C1F C 0.9060(4) 1.0301(3) 0.4388(2) 0.0166(7) Uani 1 1 d .
C2F C 0.8705(4) 1.1107(4) 0.5140(3) 0.0189(8) Uani 1 1 d .
C6F C 1.0358(4) 0.9189(4) 0.4265(2) 0.0191(8) Uani 1 1 d .
I2 I 1.29559(3) 0.40150(3) 0.60306(2) 0.03929(9) Uani 1 1 d .
F5 F 1.1821(3) 0.2350(2) 0.50698(17) 0.0365(6) Uani 1 1 d .
F6 F 1.0390(3) 0.6879(2) 0.57656(16) 0.0367(6) Uani 1 1 d .
C4F C 1.1182(4) 0.4598(4) 0.5431(2) 0.0229(8) Uani 1 1 d .
C5F C 1.0215(4) 0.5932(4) 0.5388(3) 0.0250(9) Uani 1 1 d .
C9F C 1.0933(4) 0.3669(4) 0.5050(3) 0.0250(9) Uani 1 1 d .

loop_
_atom_site_aniso_label
_atom_site_aniso_U_11
_atom_site_aniso_U_22
_atom_site_aniso_U_33
_atom_site_aniso_U_23
_atom_site_aniso_U_13
_atom_site_aniso_U_12
Fe1 0.0160(2) 0.0139(3) 0.0131(2) -0.0009(2) -0.00266(19) -0.0066(2)
Fe2 0.0216(3) 0.0157(3) 0.0164(3) 0.0013(2) -0.0033(2) -0.0099(2)
S1 0.0164(4) 0.0179(4) 0.0151(4) 0.0017(3) -0.0025(3) -0.0080(4)
S2 0.0166(4) 0.0146(4) 0.0143(4) 0.0009(3) -0.0055(3) -0.0056(3)
O1 0.0312(15) 0.0290(15) 0.0183(14) 0.0041(12) -0.0085(12) -0.0137(13)
O2 0.0307(15) 0.0280(15) 0.0203(14) -0.0010(12) -0.0066(12) -0.0157(13)
C1 0.0148(17) 0.0137(17) 0.0203(19) 0.0004(15) 0.0006(14) -0.0082(14)
C2 0.0186(18) 0.0138(17) 0.025(2) -0.0051(15) -0.0029(15) -0.0107(15)
C3 0.027(2) 0.021(2) 0.0225(19) -0.0022(16) -0.0012(16) -0.0175(17)
C4 0.0214(19) 0.025(2) 0.029(2) -0.0098(17) -0.0047(16) -0.0115(17)
C5 0.033(2) 0.0179(19) 0.0188(19) -0.0017(15) -0.0091(16) -0.0132(17)
C6 0.025(2) 0.022(2) 0.0163(18) -0.0086(16) 0.0003(15) -0.0099(17)
C7 0.030(2) 0.0153(18) 0.025(2) -0.0036(15) -0.0094(16) -0.0099(16)
C8 0.044(3) 0.030(2) 0.025(2) 0.0168(18) -0.0166(19) -0.024(2)
C9 0.034(2) 0.024(2) 0.028(2) 0.0044(17) 0.0004(18) -0.0189(19)
C10 0.059(3) 0.034(2) 0.032(2) 0.006(2) -0.012(2) -0.039(2)
C11 0.074(4) 0.020(2) 0.033(3) -0.0072(19) 0.017(2) -0.027(2)
C12 0.032(2) 0.021(2) 0.060(3) 0.019(2) -0.004(2) -0.011(2)
C12A 0.023(2) 0.044(3) 0.030(2) -0.007(2) -0.0029(17) -0.014(2)
C13 0.021(2) 0.083(4) 0.029(2) -0.012(3) -0.0045(19) -0.020(2)
C14 0.017(2) 0.086(4) 0.028(2) 0.022(3) -0.0076(18) -0.015(3)
C15 0.020(2) 0.045(3) 0.058(3) 0.028(3) -0.005(2) -0.009(2)
C15A 0.0132(17) 0.032(2) 0.0165(18) 0.0048(16) -0.0017(14) -0.0106(16)
C16 0.018(2) 0.030(2) 0.043(3) 0.013(2) -0.0057(18) -0.0096(18)
C17 0.0124(16) 0.0187(18) 0.0139(17) 0.0004(14) -0.0055(13) -0.0055(14)
C18 0.0182(18) 0.0195(19) 0.0206(19) 0.0019(15) -0.0069(15) -0.0064(16)
C19 0.0201(19) 0.031(2) 0.022(2) 0.0029(17) -0.0056(16) -0.0103(17)
C20 0.0130(18) 0.040(2) 0.021(2) -0.0071(18) -0.0018(15) -0.0087(17)
C21 0.020(2) 0.026(2) 0.033(2) -0.0135(18) -0.0055(17) -0.0059(17)
C22 0.0173(18) 0.023(2) 0.0229(19) -0.0016(16) -0.0076(15) -0.0087(16)
I1 0.02041(13) 0.02295(13) 0.01977(13) 0.00174(10) -0.00929(10) -0.00676(10)
F1 0.0279(13) 0.0318(13) 0.0298(13) -0.0132(11) -0.0123(10) -0.0014(10)
F2 0.0209(12) 0.0227(12) 0.0340(13) -0.0086(10) -0.0100(10) 0.0037(9)
C1F 0.0148(17) 0.0162(18) 0.0183(18) 0.0050(14) -0.0053(14) -0.0064(14)
C2F 0.0147(17) 0.0157(18) 0.0233(19) 0.0013(15) -0.0057(14) -0.0035(15)
C6F 0.0196(18) 0.0199(19) 0.0174(18) -0.0031(15) -0.0037(14) -0.0076(15)
I2 0.03286(16) 0.0613(2) 0.02637(15) 0.00672(14) -0.01065(12) -0.02243(15)
F5 0.0422(15) 0.0206(12) 0.0380(14) 0.0022(11) -0.0101(12) -0.0058(11)
F6 0.0513(16) 0.0358(14) 0.0365(14) -0.0041(11) -0.0098(12) -0.0294(13)
C4F 0.024(2) 0.031(2) 0.0144(18) 0.0020(16) -0.0011(15) -0.0145(18)
C5F 0.036(2) 0.029(2) 0.0177(19) -0.0047(17) 0.0020(17) -0.0233(19)
C9F 0.027(2) 0.020(2) 0.022(2) 0.0012(16) -0.0008(16) -0.0071(17)

loop_
_atom_type_symbol
_atom_type_description
_atom_type_scat_dispersion_real
_atom_type_scat_dispersion_imag
_atom_type_scat_source
C C 0.0033 0.0016 'International Tables Vol C Tables 4.2.6.8 and 6.1.1.4'
H H 0.0000 0.0000 'International Tables Vol C Tables 4.2.6.8 and 6.1.1.4'
F F 0.0171 0.0103 'International Tables Vol C Tables 4.2.6.8 and 6.1.1.4'
Fe Fe 0.3463 0.8444 'International Tables Vol C Tables 4.2.6.8 and 6.1.1.4'
I I -0.4742 1.8119 'International Tables Vol C Tables 4.2.6.8 and 6.1.1.4'
O O 0.0106 0.0060 'International Tables Vol C Tables 4.2.6.8 and 6.1.1.4'
S S 0.1246 0.1234 'International Tables Vol C Tables 4.2.6.8 and 6.1.1.4'

loop_
_geom_angle_atom_site_label_1
_geom_angle_atom_site_label_2
_geom_angle_atom_site_label_3
_geom_angle
_geom_angle_site_symmetry_3
S2 Fe1 S1 79.94(3) .
C1 Fe1 S1 91.98(11) .
C1 Fe1 S2 95.25(11) .
C1 Fe1 C3 94.91(15) .
C1 Fe1 C4 126.04(16) .
C1 Fe1 C5 160.48(15) .
C1 Fe1 C6 130.65(15) .
C1 Fe1 C7 96.92(15) .
C3 Fe1 S1 155.82(11) .
C3 Fe1 S2 122.30(11) .
C3 Fe1 C6 65.82(14) .
C4 Fe1 S1 141.93(11) .
C4 Fe1 S2 93.14(11) .
C4 Fe1 C3 38.90(14) .
C4 Fe1 C6 65.77(14) .
C5 Fe1 S1 104.06(11) .
C5 Fe1 S2 98.41(10) .
C5 Fe1 C3 65.97(15) .
C5 Fe1 C4 39.51(14) .
C5 Fe1 C6 39.29(14) .
C6 Fe1 S1 92.28(11) .
C6 Fe1 S2 133.85(11) .
C7 Fe1 S1 116.29(11) .
C7 Fe1 S2 159.23(11) .
C7 Fe1 C3 39.84(14) .
C7 Fe1 C4 66.10(15) .
C7 Fe1 C5 66.15(14) .
C7 Fe1 C6 39.06(14) .
S2 Fe2 S1 80.10(3) .
C2 Fe2 S1 96.43(11) .
C2 Fe2 S2 92.24(11) .
C2 Fe2 C8 160.35(16) .
C2 Fe2 C9 131.94(16) .
C2 Fe2 C10 97.82(16) .
C2 Fe2 C11 95.15(17) .
C2 Fe2 C12 125.69(18) .
C8 Fe2 S1 100.84(12) .
C8 Fe2 S2 99.86(11) .
C9 Fe2 S1 90.94(11) .
C9 Fe2 S2 135.76(12) .
C9 Fe2 C8 39.19(15) .
C10 Fe2 S1 117.29(14) .
C10 Fe2 S2 158.50(14) .
C10 Fe2 C8 65.90(16) .
C10 Fe2 C9 39.12(15) .
C10 Fe2 C12 65.78(18) .
C11 Fe2 S1 155.89(13) .
C11 Fe2 S2 120.50(15) .
C11 Fe2 C8 65.37(17) .
C11 Fe2 C9 65.73(16) .
C11 Fe2 C10 39.87(18) .
C11 Fe2 C12 38.60(18) .
C12 Fe2 S1 137.67(15) .
C12 Fe2 S2 92.94(13) .
C12 Fe2 C8 38.89(17) .
C12 Fe2 C9 65.33(16) .
Fe2 S1 Fe1 97.54(4) .
C15A S1 Fe1 109.25(12) .
C15A S1 Fe2 112.70(13) .
Fe2 S2 Fe1 98.95(4) .
C17 S2 Fe1 112.71(12) .
C17 S2 Fe2 112.38(12) .
O1 C1 Fe1 178.3(3) .
O2 C2 Fe2 177.7(3) .
Fe1 C3 H3 126.1 .
C4 C3 Fe1 70.4(2) .
C4 C3 H3 126.1 .
C4 C3 C7 107.8(3) .
C7 C3 Fe1 69.6(2) .
C7 C3 H3 126.1 .
Fe1 C4 H4 125.8 .
C3 C4 Fe1 70.7(2) .
C3 C4 H4 125.8 .
C3 C4 C5 108.5(3) .
C5 C4 Fe1 70.2(2) .
C5 C4 H4 125.8 .
Fe1 C5 H5 126.3 .
C4 C5 Fe1 70.3(2) .
C4 C5 H5 126.3 .
C6 C5 Fe1 70.6(2) .
C6 C5 C4 107.4(3) .
C6 C5 H5 126.3 .
Fe1 C6 H6 125.7 .
C5 C6 Fe1 70.1(2) .
C5 C6 H6 125.7 .
C7 C6 Fe1 69.9(2) .
C7 C6 C5 108.6(3) .
C7 C6 H6 125.7 .
Fe1 C7 H7 126.1 .
C3 C7 Fe1 70.5(2) .
C3 C7 H7 126.1 .
C6 C7 Fe1 71.0(2) .
C6 C7 C3 107.7(3) .
C6 C7 H7 126.1 .
Fe2 C8 H8 126.2 .
C9 C8 Fe2 70.4(2) .
C9 C8 H8 126.2 .
C12 C8 Fe2 70.3(2) .
C12 C8 H8 126.2 .
C12 C8 C9 107.6(4) .
Fe2 C9 H9 125.8 .
C8 C9 Fe2 70.5(2) .
C8 C9 H9 125.8 .
C10 C9 Fe2 70.2(2) .
C10 C9 C8 108.4(4) .
C10 C9 H9 125.8 .
Fe2 C10 H10 126.5 .
C9 C10 Fe2 70.7(2) .
C9 C10 H10 126.5 .
C9 C10 C11 106.9(4) .
C11 C10 Fe2 69.9(2) .
C11 C10 H10 126.5 .
Fe2 C11 H11 125.9 .
C10 C11 Fe2 70.2(2) .
C10 C11 H11 125.9 .
C12 C11 Fe2 70.9(2) .
C12 C11 C10 108.1(4) .
C12 C11 H11 125.9 .
Fe2 C12 H12 125.5 .
C8 C12 Fe2 70.8(2) .
C8 C12 H12 125.5 .
C11 C12 Fe2 70.5(3) .
C11 C12 C8 109.0(4) .
C11 C12 H12 125.5 .
C13 C12A H12A 119.9 .
C13 C12A C15A 120.3(4) .
C15A C12A H12A 119.9 .
C12A C13 H13 119.6 .
C14 C13 C12A 120.7(5) .
C14 C13 H13 119.6 .
C13 C14 H14 120.5 .
C13 C14 C15 119.1(4) .
C15 C14 H14 120.5 .
C14 C15 H15 119.5 .
C16 C15 C14 121.0(5) .
C16 C15 H15 119.5 .
C12A C15A S1 121.8(3) .
C16 C15A S1 119.6(3) .
C16 C15A C12A 118.6(4) .
C15 C16 C15A 120.2(4) .
C15 C16 H16 119.9 .
C15A C16 H16 119.9 .
C18 C17 S2 120.6(3) .
C22 C17 S2 120.0(3) .
C22 C17 C18 119.2(3) .
C17 C18 H18 120.0 .
C19 C18 C17 120.0(4) .
C19 C18 H18 120.0 .
C18 C19 H19 119.7 .
C20 C19 C18 120.6(4) .
C20 C19 H19 119.7 .
C19 C20 H20 120.1 .
C21 C20 C19 119.8(4) .
C21 C20 H20 120.1 .
C20 C21 H21 119.9 .
C20 C21 C22 120.3(4) .
C22 C21 H21 119.9 .
C17 C22 C21 120.0(4) .
C17 C22 H22 120.0 .
C21 C22 H22 120.0 .
C2F C1F I1 120.6(2) .
C6F C1F I1 121.7(3) .
C6F C1F C2F 117.6(3) .
F2 C2F C1F 120.7(3) .
F2 C2F C6F 118.4(3) 2_776
C1F C2F C6F 120.9(3) 2_776
F1 C6F C1F 119.6(3) .
F1 C6F C2F 118.9(3) 2_776
C1F C6F C2F 121.5(3) 2_776
C5F C4F I2 121.3(3) .
C9F C4F I2 121.4(3) .
C9F C4F C5F 117.3(3) .
F6 C5F C4F 119.8(4) .
F6 C5F C9F 118.7(4) 2_766
C4F C5F C9F 121.5(3) 2_766
F5 C9F C4F 120.8(4) .
F5 C9F C5F 118.0(4) 2_766
C4F C9F C5F 121.2(4) 2_766

loop_
_geom_bond_atom_site_label_1
_geom_bond_atom_site_label_2
_geom_bond_distance
_geom_bond_site_symmetry_2
Fe1 S1 2.2865(10) .
Fe1 S2 2.2619(10) .
Fe1 C1 1.753(4) .
Fe1 C3 2.102(4) .
Fe1 C4 2.100(4) .
Fe1 C5 2.098(4) .
Fe1 C6 2.105(3) .
Fe1 C7 2.090(4) .
Fe2 S1 2.2823(10) .
Fe2 S2 2.2584(10) .
Fe2 C2 1.756(4) .
Fe2 C8 2.100(4) .
Fe2 C9 2.099(4) .
Fe2 C10 2.093(4) .
Fe2 C11 2.088(4) .
Fe2 C12 2.093(4) .
S1 C15A 1.791(4) .
S2 C17 1.789(3) .
O1 C1 1.150(4) .
O2 C2 1.152(4) .
C3 H3 0.9800 .
C3 C4 1.399(5) .
C3 C7 1.429(5) .
C4 H4 0.9800 .
C4 C5 1.419(5) .
C5 H5 0.9800 .
C5 C6 1.413(5) .
C6 H6 0.9800 .
C6 C7 1.403(5) .
C7 H7 0.9800 .
C8 H8 0.9800 .
C8 C9 1.408(6) .
C8 C12 1.396(6) .
C9 H9 0.9800 .
C9 C10 1.403(6) .
C10 H10 0.9800 .
C10 C11 1.426(6) .
C11 H11 0.9800 .
C11 C12 1.382(7) .
C12 H12 0.9800 .
C12A H12A 0.9300 .
C12A C13 1.388(6) .
C12A C15A 1.391(5) .
C13 H13 0.9300 .
C13 C14 1.368(7) .
C14 H14 0.9300 .
C14 C15 1.380(7) .
C15 H15 0.9300 .
C15 C16 1.379(6) .
C15A C16 1.387(5) .
C16 H16 0.9300 .
C17 C18 1.395(5) .
C17 C22 1.384(5) .
C18 H18 0.9300 .
C18 C19 1.378(5) .
C19 H19 0.9300 .
C19 C20 1.376(5) .
C20 H20 0.9300 .
C20 C21 1.375(6) .
C21 H21 0.9300 .
C21 C22 1.390(5) .
C22 H22 0.9300 .
I1 C1F 2.105(3) .
F1 C6F 1.351(4) .
F2 C2F 1.349(4) .
C1F C2F 1.378(5) .
C1F C6F 1.369(5) .
C2F C6F 1.381(5) 2_776
I2 C4F 2.073(4) .
F5 C9F 1.340(4) .
F6 C5F 1.343(4) .
C4F C5F 1.377(5) .
C4F C9F 1.376(5) .
C5F C9F 1.383(5) 2_766
